data_4120394
loop_
_publ_author_name
'Christian Reus'
'Sabine Weidlich'
'Michael Bolte'
'Hans-Wolfram Lerner'
'Matthias Wagner'

_publ_section_title
;
 C-Functionalized, Air- and Water-Stable
 9,10-Dihydro-9,10-diboraanthracenes: Efficient Blue to Red Emitting
 Luminophores
;
_journal_name_full 'Journal of the American Chemical Society'
_journal_page_first 12892
_journal_page_last 12907
_journal_paper_doi 10.1021/ja406766e
_journal_volume 135
_journal_year 2013
_chemical_formula_moiety 'C44 H40 B2 Cl6'
_chemical_formula_sum 'C44 H40 B2 Cl6'
_chemical_formula_weight 803.08
_chemical_name_systematic ?
_space_group_IT_number 2
_symmetry_cell_setting triclinic
_symmetry_space_group_name_Hall '-P 1'
_symmetry_space_group_name_H-M 'P -1'
_atom_sites_solution_hydrogens geom
_atom_sites_solution_primary direct
_atom_sites_solution_secondary difmap
_audit_creation_method SHELXL-97
_cell_angle_alpha 105.904(9)
_cell_angle_beta 93.977(10)
_cell_angle_gamma 116.008(9)
_cell_formula_units_Z 1
_cell_length_a 9.5641(12)
_cell_length_b 9.7285(11)
_cell_length_c 13.4353(16)
_cell_measurement_reflns_used 7585
_cell_measurement_temperature 173(2)
_cell_measurement_theta_max 25.9
_cell_measurement_theta_min 3.3
_cell_volume 1054.2(3)
_computing_cell_refinement 'X-Area (Stoe & Cie, 2001)'
_computing_data_collection 'X-Area (Stoe & Cie, 2001)'
_computing_data_reduction 'X-Area (Stoe & Cie, 2001)'
_computing_molecular_graphics 'XP (Sheldrick, 2008)'
_computing_publication_material SHELXL97
_computing_structure_refinement 'SHELXL97 (Sheldrick, 2008) '
_computing_structure_solution 'SHELXS97 (Sheldrick, 2008) '
_diffrn_ambient_temperature 173(2)
_diffrn_measured_fraction_theta_full 0.997
_diffrn_measured_fraction_theta_max 0.997
_diffrn_measurement_device_type 'STOE IPDS II two-circle-diffractometer'
_diffrn_measurement_method \w
_diffrn_radiation_monochromator graphite
_diffrn_radiation_source 'fine-focus sealed tube'
_diffrn_radiation_type MoK\a
_diffrn_radiation_wavelength 0.71073
_diffrn_reflns_av_R_equivalents 0.0924
_diffrn_reflns_av_sigmaI/netI 0.0778
_diffrn_reflns_limit_h_max 11
_diffrn_reflns_limit_h_min -11
_diffrn_reflns_limit_k_max 11
_diffrn_reflns_limit_k_min -11
_diffrn_reflns_limit_l_max 15
_diffrn_reflns_limit_l_min -15
_diffrn_reflns_number 14674
_diffrn_reflns_theta_full 25.00
_diffrn_reflns_theta_max 25.03
_diffrn_reflns_theta_min 3.20
_diffrn_standards_number 0
_exptl_absorpt_coefficient_mu 0.438
_exptl_absorpt_correction_T_max 0.9700
_exptl_absorpt_correction_T_min 0.9215
_exptl_absorpt_correction_type multi-scan
_exptl_absorpt_process_details 'MULABS (Spek, 2003; Blessing, 1995)'
_exptl_crystal_colour colourless
_exptl_crystal_density_diffrn 1.265
_exptl_crystal_description plate
_exptl_crystal_F_000 416
_exptl_crystal_size_max 0.19
_exptl_crystal_size_mid 0.16
_exptl_crystal_size_min 0.07
_refine_diff_density_max 0.657
_refine_diff_density_min -0.487
_refine_diff_density_rms 0.081
_refine_ls_extinction_method none
_refine_ls_goodness_of_fit_ref 1.018
_refine_ls_hydrogen_treatment constr
_refine_ls_matrix_type full
_refine_ls_number_parameters 238
_refine_ls_number_reflns 3715
_refine_ls_number_restraints 0
_refine_ls_restrained_S_all 1.018
_refine_ls_R_factor_all 0.1191
_refine_ls_R_factor_gt 0.0791
_refine_ls_shift/su_max 0.000
_refine_ls_shift/su_mean 0.000
_refine_ls_structure_factor_coef Fsqd
_refine_ls_weighting_details 'calc w=1/[\s^2^(Fo^2^)+(0.1370P)^2^] where P=(Fo^2^+2Fc^2^)/3'
_refine_ls_weighting_scheme calc
_refine_ls_wR_factor_gt 0.2070
_refine_ls_wR_factor_ref 0.2290
_reflns_number_gt 2344
_reflns_number_total 3715
_reflns_threshold_expression I>2\s(I)
_cod_data_source_file ja406766e_si_001_04.cif
_cod_data_source_block wa1311
_cod_original_cell_volume 1054.2(2)
_cod_database_code 4120394

loop_
_symmetry_equiv_pos_as_xyz
'x, y, z'
'-x, -y, -z'

loop_
_atom_site_label
_atom_site_type_symbol
_atom_site_fract_x
_atom_site_fract_y
_atom_site_fract_z
_atom_site_U_iso_or_equiv
_atom_site_adp_type
_atom_site_occupancy
_atom_site_symmetry_multiplicity
_atom_site_calc_flag
_atom_site_refinement_flags
B1 B 0.4086(5) 0.8468(6) 0.4048(3) 0.0305(9) Uani 1 1 d .
C1 C 0.4332(5) 0.8383(5) 0.5184(3) 0.0307(8) Uani 1 1 d .
C2 C 0.5199(5) 0.9818(5) 0.6082(3) 0.0286(8) Uani 1 1 d .
C3 C 0.5373(5) 0.9675(5) 0.7088(3) 0.0323(9) Uani 1 1 d .
H3 H 0.5955 1.0636 0.7688 0.039 Uiso 1 1 calc R
C4 C 0.4720(5) 0.8170(5) 0.7241(3) 0.0322(9) Uani 1 1 d .
C5 C 0.3874(5) 0.6783(5) 0.6356(3) 0.0386(10) Uani 1 1 d .
H5 H 0.3416 0.5747 0.6441 0.046 Uiso 1 1 calc R
C6 C 0.3681(5) 0.6882(5) 0.5344(3) 0.0384(10) Uani 1 1 d .
H6 H 0.3097 0.5911 0.4750 0.046 Uiso 1 1 calc R
C11 C 0.3186(5) 0.6906(5) 0.3036(3) 0.0295(8) Uani 1 1 d .
C12 C 0.1563(5) 0.6296(5) 0.2591(3) 0.0380(9) Uani 1 1 d .
C13 C 0.0829(5) 0.4965(5) 0.1652(3) 0.0411(10) Uani 1 1 d .
H13 H -0.0257 0.4580 0.1347 0.049 Uiso 1 1 calc R
C14 C 0.1628(5) 0.4186(5) 0.1148(3) 0.0382(10) Uani 1 1 d .
C15 C 0.3211(5) 0.4771(5) 0.1594(3) 0.0356(9) Uani 1 1 d .
H15 H 0.3772 0.4240 0.1263 0.043 Uiso 1 1 calc R
C16 C 0.4011(5) 0.6128(5) 0.2525(3) 0.0328(9) Uani 1 1 d .
C17 C 0.0635(6) 0.7075(7) 0.3133(5) 0.0583(13) Uani 1 1 d .
H17A H -0.0301 0.6813 0.2618 0.087 Uiso 1 1 calc R
H17B H 0.1314 0.8257 0.3423 0.087 Uiso 1 1 calc R
H17C H 0.0287 0.6663 0.3709 0.087 Uiso 1 1 calc R
C18 C 0.0812(7) 0.2766(6) 0.0120(4) 0.0545(13) Uani 1 1 d .
H18A H 0.0507 0.1749 0.0264 0.082 Uiso 1 1 calc R
H18B H 0.1544 0.2872 -0.0364 0.082 Uiso 1 1 calc R
H18C H -0.0143 0.2755 -0.0206 0.082 Uiso 1 1 calc R
C19 C 0.5764(6) 0.6785(6) 0.2963(4) 0.0486(11) Uani 1 1 d .
H19A H 0.6176 0.6176 0.2478 0.073 Uiso 1 1 calc R
H19B H 0.5907 0.6669 0.3659 0.073 Uiso 1 1 calc R
H19C H 0.6344 0.7937 0.3036 0.073 Uiso 1 1 calc R
C21 C 0.4921(5) 0.8102(5) 0.8332(3) 0.0341(9) Uani 1 1 d .
C22 C 0.3712(6) 0.6897(5) 0.8601(3) 0.0413(10) Uani 1 1 d .
H22 H 0.2764 0.6113 0.8084 0.050 Uiso 1 1 calc R
C23 C 0.3889(6) 0.6838(6) 0.9627(4) 0.0470(11) Uani 1 1 d .
H23 H 0.3055 0.6019 0.9805 0.056 Uiso 1 1 calc R
C24 C 0.5246(6) 0.7944(6) 1.0371(3) 0.0495(12) Uani 1 1 d .
H24 H 0.5362 0.7882 1.1063 0.059 Uiso 1 1 calc R
C25 C 0.6458(6) 0.9158(6) 1.0127(4) 0.0478(11) Uani 1 1 d .
H25 H 0.7394 0.9945 1.0653 0.057 Uiso 1 1 calc R
C26 C 0.6298(5) 0.9219(6) 0.9099(3) 0.0401(10) Uani 1 1 d .
H26 H 0.7142 1.0036 0.8926 0.048 Uiso 1 1 calc R
C1L C -0.0885(6) 0.7709(6) 0.6775(4) 0.0525(12) Uani 1 1 d .
H1L H -0.1563 0.6802 0.7023 0.063 Uiso 1 1 calc R
Cl1 Cl -0.2077(2) 0.7694(2) 0.57305(14) 0.0918(7) Uani 1 1 d .
Cl2 Cl -0.0179(2) 0.9527(2) 0.78255(12) 0.0885(6) Uani 1 1 d .
Cl3 Cl 0.0648(2) 0.7375(3) 0.63692(18) 0.0970(7) Uani 1 1 d .

loop_
_atom_site_aniso_label
_atom_site_aniso_U_11
_atom_site_aniso_U_22
_atom_site_aniso_U_33
_atom_site_aniso_U_23
_atom_site_aniso_U_13
_atom_site_aniso_U_12
B1 0.035(2) 0.029(2) 0.022(2) 0.0036(18) 0.0021(17) 0.015(2)
C1 0.042(2) 0.020(2) 0.0225(18) 0.0037(16) 0.0030(16) 0.0111(17)
C2 0.035(2) 0.026(2) 0.0214(18) 0.0037(16) 0.0032(15) 0.0147(18)
C3 0.038(2) 0.028(2) 0.0243(19) 0.0037(17) 0.0041(16) 0.0145(18)
C4 0.040(2) 0.029(2) 0.0254(19) 0.0097(17) 0.0053(16) 0.0154(19)
C5 0.053(3) 0.026(2) 0.029(2) 0.0102(18) 0.0055(18) 0.012(2)
C6 0.053(3) 0.022(2) 0.029(2) 0.0041(17) 0.0022(18) 0.011(2)
C11 0.041(2) 0.0200(19) 0.0216(18) 0.0064(16) 0.0028(15) 0.0103(17)
C12 0.042(2) 0.032(2) 0.032(2) 0.0061(18) 0.0054(17) 0.0132(19)
C13 0.037(2) 0.039(3) 0.032(2) 0.007(2) 0.0005(17) 0.009(2)
C14 0.047(2) 0.028(2) 0.024(2) 0.0034(18) 0.0027(17) 0.009(2)
C15 0.050(2) 0.028(2) 0.0254(19) 0.0026(17) 0.0059(17) 0.020(2)
C16 0.045(2) 0.028(2) 0.0233(18) 0.0071(17) 0.0026(16) 0.0174(19)
C17 0.044(3) 0.052(3) 0.061(3) -0.003(3) 0.006(2) 0.022(2)
C18 0.063(3) 0.034(3) 0.035(2) -0.005(2) -0.003(2) 0.009(2)
C19 0.055(3) 0.048(3) 0.041(2) 0.005(2) 0.001(2) 0.030(2)
C21 0.043(2) 0.034(2) 0.028(2) 0.0107(18) 0.0068(17) 0.021(2)
C22 0.050(3) 0.035(2) 0.037(2) 0.016(2) 0.0120(19) 0.016(2)
C23 0.055(3) 0.053(3) 0.039(2) 0.025(2) 0.019(2) 0.024(2)
C24 0.074(3) 0.060(3) 0.028(2) 0.019(2) 0.016(2) 0.040(3)
C25 0.054(3) 0.055(3) 0.033(2) 0.013(2) 0.000(2) 0.027(2)
C26 0.042(2) 0.038(2) 0.035(2) 0.013(2) 0.0045(18) 0.016(2)
C1L 0.053(3) 0.048(3) 0.049(3) 0.012(2) 0.005(2) 0.021(2)
Cl1 0.1054(13) 0.0756(12) 0.0719(10) -0.0033(8) -0.0362(9) 0.0485(10)
Cl2 0.1156(14) 0.0760(11) 0.0482(8) -0.0089(8) -0.0130(8) 0.0460(11)
Cl3 0.0886(12) 0.1191(16) 0.1246(16) 0.0545(13) 0.0507(11) 0.0729(12)

loop_
_atom_type_symbol
_atom_type_description
_atom_type_scat_dispersion_real
_atom_type_scat_dispersion_imag
_atom_type_scat_source
C C 0.0033 0.0016 'International Tables Vol C Tables 4.2.6.8 and 6.1.1.4'
H H 0.0000 0.0000 'International Tables Vol C Tables 4.2.6.8 and 6.1.1.4'
B B 0.0013 0.0007 'International Tables Vol C Tables 4.2.6.8 and 6.1.1.4'
Cl Cl 0.1484 0.1585 'International Tables Vol C Tables 4.2.6.8 and 6.1.1.4'

loop_
_geom_angle_atom_site_label_1
_geom_angle_atom_site_label_2
_geom_angle_atom_site_label_3
_geom_angle
_geom_angle_site_symmetry_1
_geom_angle_site_symmetry_3
C1 B1 C2 118.4(4) . 2_676
C1 B1 C11 122.4(4) . .
C2 B1 C11 119.2(3) 2_676 .
C6 C1 C2 118.4(3) . .
C6 C1 B1 120.5(4) . .
C2 C1 B1 121.1(3) . .
C3 C2 C1 118.9(4) . .
C3 C2 B1 120.7(3) . 2_676
C1 C2 B1 120.5(3) . 2_676
C4 C3 C2 122.5(4) . .
C4 C3 H3 118.8 . .
C2 C3 H3 118.8 . .
C5 C4 C3 117.9(3) . .
C5 C4 C21 122.3(4) . .
C3 C4 C21 119.8(4) . .
C4 C5 C6 121.1(4) . .
C4 C5 H5 119.4 . .
C6 C5 H5 119.4 . .
C5 C6 C1 121.3(4) . .
C5 C6 H6 119.3 . .
C1 C6 H6 119.3 . .
C16 C11 C12 118.7(4) . .
C16 C11 B1 120.2(4) . .
C12 C11 B1 121.0(3) . .
C13 C12 C11 119.4(4) . .
C13 C12 C17 120.6(4) . .
C11 C12 C17 120.0(4) . .
C14 C13 C12 122.3(4) . .
C14 C13 H13 118.8 . .
C12 C13 H13 118.8 . .
C15 C14 C13 118.2(4) . .
C15 C14 C18 120.6(4) . .
C13 C14 C18 121.2(4) . .
C14 C15 C16 121.6(4) . .
C14 C15 H15 119.2 . .
C16 C15 H15 119.2 . .
C15 C16 C11 119.8(4) . .
C15 C16 C19 120.3(4) . .
C11 C16 C19 119.9(4) . .
C12 C17 H17A 109.5 . .
C12 C17 H17B 109.5 . .
H17A C17 H17B 109.5 . .
C12 C17 H17C 109.5 . .
H17A C17 H17C 109.5 . .
H17B C17 H17C 109.5 . .
C14 C18 H18A 109.5 . .
C14 C18 H18B 109.5 . .
H18A C18 H18B 109.5 . .
C14 C18 H18C 109.5 . .
H18A C18 H18C 109.5 . .
H18B C18 H18C 109.5 . .
C16 C19 H19A 109.5 . .
C16 C19 H19B 109.5 . .
H19A C19 H19B 109.5 . .
C16 C19 H19C 109.5 . .
H19A C19 H19C 109.5 . .
H19B C19 H19C 109.5 . .
C26 C21 C22 118.5(4) . .
C26 C21 C4 121.4(4) . .
C22 C21 C4 120.1(4) . .
C21 C22 C23 120.3(4) . .
C21 C22 H22 119.8 . .
C23 C22 H22 119.8 . .
C24 C23 C22 120.4(4) . .
C24 C23 H23 119.8 . .
C22 C23 H23 119.8 . .
C23 C24 C25 120.4(4) . .
C23 C24 H24 119.8 . .
C25 C24 H24 119.8 . .
C24 C25 C26 119.6(5) . .
C24 C25 H25 120.2 . .
C26 C25 H25 120.2 . .
C21 C26 C25 120.7(4) . .
C21 C26 H26 119.6 . .
C25 C26 H26 119.6 . .
Cl3 C1L Cl1 111.2(3) . .
Cl3 C1L Cl2 111.9(3) . .
Cl1 C1L Cl2 109.8(3) . .
Cl3 C1L H1L 107.9 . .
Cl1 C1L H1L 107.9 . .
Cl2 C1L H1L 107.9 . .

loop_
_geom_bond_atom_site_label_1
_geom_bond_atom_site_label_2
_geom_bond_distance
_geom_bond_site_symmetry_2
B1 C1 1.559(6) .
B1 C2 1.567(6) 2_676
B1 C11 1.567(6) .
C1 C6 1.400(6) .
C1 C2 1.420(5) .
C2 C3 1.402(5) .
C2 B1 1.567(6) 2_676
C3 C4 1.399(6) .
C3 H3 0.9500 .
C4 C5 1.385(6) .
C4 C21 1.488(5) .
C5 C6 1.395(6) .
C5 H5 0.9500 .
C6 H6 0.9500 .
C11 C16 1.407(5) .
C11 C12 1.410(6) .
C12 C13 1.395(6) .
C12 C17 1.507(7) .
C13 C14 1.383(6) .
C13 H13 0.9500 .
C14 C15 1.381(6) .
C14 C18 1.511(6) .
C15 C16 1.403(6) .
C15 H15 0.9500 .
C16 C19 1.511(6) .
C17 H17A 0.9800 .
C17 H17B 0.9800 .
C17 H17C 0.9800 .
C18 H18A 0.9800 .
C18 H18B 0.9800 .
C18 H18C 0.9800 .
C19 H19A 0.9800 .
C19 H19B 0.9800 .
C19 H19C 0.9800 .
C21 C26 1.386(6) .
C21 C22 1.394(6) .
C22 C23 1.396(6) .
C22 H22 0.9500 .
C23 C24 1.359(7) .
C23 H23 0.9500 .
C24 C25 1.382(7) .
C24 H24 0.9500 .
C25 C26 1.399(6) .
C25 H25 0.9500 .
C26 H26 0.9500 .
C1L Cl3 1.727(5) .
C1L Cl1 1.738(5) .
C1L Cl2 1.740(5) .
C1L H1L 1.0000 .

loop_
_geom_torsion_atom_site_label_1
_geom_torsion_atom_site_label_2
_geom_torsion_atom_site_label_3
_geom_torsion_atom_site_label_4
_geom_torsion
_geom_torsion_site_symmetry_1
_geom_torsion_site_symmetry_4
C2 B1 C1 C6 178.4(4) 2_676 .
C11 B1 C1 C6 -3.0(6) . .
C2 B1 C1 C2 -0.8(6) 2_676 .
C11 B1 C1 C2 177.8(4) . .
C6 C1 C2 C3 0.2(6) . .
B1 C1 C2 C3 179.4(4) . .
C6 C1 C2 B1 -178.4(4) . 2_676
B1 C1 C2 B1 0.9(6) . 2_676
C1 C2 C3 C4 -0.1(6) . .
B1 C2 C3 C4 178.4(4) 2_676 .
C2 C3 C4 C5 -0.1(6) . .
C2 C3 C4 C21 -178.9(4) . .
C3 C4 C5 C6 0.2(6) . .
C21 C4 C5 C6 179.0(4) . .
C4 C5 C6 C1 -0.2(7) . .
C2 C1 C6 C5 -0.1(6) . .
B1 C1 C6 C5 -179.3(4) . .
C1 B1 C11 C16 -85.5(5) . .
C2 B1 C11 C16 93.2(4) 2_676 .
C1 B1 C11 C12 97.5(5) . .
C2 B1 C11 C12 -83.8(5) 2_676 .
C16 C11 C12 C13 -1.1(6) . .
B1 C11 C12 C13 175.9(4) . .
C16 C11 C12 C17 178.5(4) . .
B1 C11 C12 C17 -4.5(6) . .
C11 C12 C13 C14 1.6(6) . .
C17 C12 C13 C14 -178.0(4) . .
C12 C13 C14 C15 -0.7(6) . .
C12 C13 C14 C18 -178.9(4) . .
C13 C14 C15 C16 -0.8(6) . .
C18 C14 C15 C16 177.4(4) . .
C14 C15 C16 C11 1.3(6) . .
C14 C15 C16 C19 -177.0(4) . .
C12 C11 C16 C15 -0.3(6) . .
B1 C11 C16 C15 -177.3(4) . .
C12 C11 C16 C19 178.0(4) . .
B1 C11 C16 C19 1.0(6) . .
C5 C4 C21 C26 146.7(4) . .
C3 C4 C21 C26 -34.5(6) . .
C5 C4 C21 C22 -33.3(6) . .
C3 C4 C21 C22 145.4(4) . .
C26 C21 C22 C23 0.6(6) . .
C4 C21 C22 C23 -179.4(4) . .
C21 C22 C23 C24 -0.6(7) . .
C22 C23 C24 C25 1.1(7) . .
C23 C24 C25 C26 -1.6(7) . .
C22 C21 C26 C25 -1.1(6) . .
C4 C21 C26 C25 178.9(4) . .
C24 C25 C26 C21 1.6(7) . .
